data_4301054
loop_
_publ_author_name
'Matsunaga, Yuki'
'Fujisawa, Kiyoshi'
'Ibi, Naoko'
'Miyashita, Yoshitaro'
'Okamoto, Ken-ichi'

_publ_section_title
;
 Structural and Spectroscopic Characterization of First-Row
 Transition Metal(II) Substituted Blue Copper Model Complexes
 with Hydrotris(pyrazolyl)borate+
;
_journal_coden_ASTM INOCAJ
_journal_issue 2
_journal_name_full 'Inorganic Chemistry'
_journal_page_first 325
_journal_page_last 335
_journal_paper_doi 10.1021/ic049814x
_journal_volume 44
_journal_year 2005
_chemical_formula_moiety 'C33 H46 B F5 N6 S Zn '
_chemical_formula_sum 'C33 H46 B F5 N6 S Zn'
_chemical_formula_weight 730.01
_space_group_IT_number 14
_symmetry_cell_setting monoclinic
_symmetry_space_group_name_Hall '-P 2yn'
_symmetry_space_group_name_H-M 'P 1 21/n 1'
_cell_angle_alpha 90
_cell_angle_beta 114.020(8)
_cell_angle_gamma 90
_cell_formula_units_Z 4
_cell_length_a 13.983(10)
_cell_length_b 16.105(11)
_cell_length_c 18.54(1)
_cell_measurement_temperature 212.1
_cell_volume 3814.3(47)
_exptl_crystal_density_diffrn 1.271
_cod_duplicate_entry 4308436
_cod_original_sg_symbol_H-M 'P 21/n'
_cod_original_formula_sum 'C33 H46 B F5 N6 S Zn '
_cod_database_code 4301054

loop_
_symmetry_equiv_pos_as_xyz
x,y,z
-x,-y,-z
-x+1/2,y+1/2,-z+1/2
x+1/2,-y+1/2,z+1/2

loop_
_atom_site_label
_atom_site_type_symbol
_atom_site_fract_x
_atom_site_fract_y
_atom_site_fract_z
_atom_site_U_iso_or_equiv
_atom_site_adp_type
_atom_site_occupancy
_atom_site_symmetry_multiplicity
_atom_site_calc_flag
_atom_site_refinement_flags
_atom_site_disorder_assembly
_atom_site_disorder_group
Zn1 Zn 0.67210(6) 0.44527(5) 0.87406(4) 0.0301(2) Uani 1.00 1 d . . .
S1 S 0.6398(2) 0.56415(13) 0.80467(13) 0.0616(6) Uani 1.00 1 d . . .
F41 F 0.5168(4) 0.4148(3) 0.7115(4) 0.090(2) Uani 1.00 1 d . . .
F42 F 0.3197(4) 0.4093(5) 0.6071(3) 0.112(2) Uani 1.00 1 d . . .
F43 F 0.2035(5) 0.5489(5) 0.5680(5) 0.174(3) Uani 1.00 1 d . . .
F44 F 0.2851(6) 0.6939(4) 0.6424(6) 0.188(4) Uani 1.00 1 d . . .
F45 F 0.4859(5) 0.7001(3) 0.7495(4) 0.100(2) Uani 1.00 1 d . . .
N21 N 0.7862(4) 0.4543(3) 0.9851(3) 0.032(2) Uani 1.00 1 d . . .
N22 N 0.8020(4) 0.3807(3) 1.0272(3) 0.032(2) Uani 1.00 1 d . . .
N31 N 0.7377(4) 0.3413(3) 0.8527(3) 0.029(2) Uani 1.00 1 d . . .
N32 N 0.7621(4) 0.2835(3) 0.9115(3) 0.030(2) Uani 1.00 1 d . . .
N11 N 0.5740(4) 0.3830(3) 0.9101(3) 0.033(2) Uani 1.00 1 d . . .
N12 N 0.6211(4) 0.3173(3) 0.9595(3) 0.033(2) Uani 1.00 1 d . . .
C21 C 0.813(2) 0.6576(7) 1.0357(11) 0.266(11) Uani 1.00 1 d . . .
C22 C 0.9585(11) 0.6204(7) 1.0109(12) 0.214(9) Uani 1.00 1 d . . .
C23 C 0.8533(6) 0.5964(5) 1.0025(5) 0.050(2) Uani 1.00 1 d . . .
C24 C 0.8487(5) 0.5103(5) 1.0326(4) 0.042(2) Uani 1.00 1 d . . .
C25 C 0.9060(6) 0.4758(4) 1.1066(4) 0.046(2) Uani 1.00 1 d . . .
C26 C 0.8742(5) 0.3932(4) 1.1022(4) 0.040(2) Uani 1.00 1 d . . .
C27 C 0.9122(7) 0.3271(5) 1.1644(4) 0.058(3) Uani 1.00 1 d . . .
C28 C 0.8391(9) 0.3186(7) 1.2052(6) 0.111(5) Uani 1.00 1 d . . .
C29 C 1.0223(7) 0.3400(7) 1.2208(6) 0.109(4) Uani 1.00 1 d . . .
C31 C 0.7157(8) 0.3079(6) 0.6529(5) 0.092(4) Uani 1.00 1 d . . .
C32 C 0.8589(7) 0.3994(6) 0.7362(5) 0.084(4) Uani 1.00 1 d . . .
C33 C 0.7552(5) 0.3590(4) 0.7250(4) 0.036(2) Uani 1.00 1 d . . .
C34 C 0.7673(5) 0.3108(4) 0.7980(4) 0.032(2) Uani 1.00 1 d . . .
C35 C 0.8099(5) 0.2329(4) 0.8214(4) 0.041(2) Uani 1.00 1 d . . .
C36 C 0.8070(5) 0.2168(4) 0.8931(4) 0.034(2) Uani 1.00 1 d . . .
C37 C 0.8428(6) 0.1412(4) 0.9436(4) 0.047(2) Uani 1.00 1 d . . .
C39 C 0.7981(9) 0.0639(5) 0.8982(6) 0.106(4) Uani 1.00 1 d . . .
C38 C 0.9611(7) 0.1355(6) 0.9806(7) 0.116(4) Uani 1.00 1 d . . .
C11 C 0.2958(6) 0.4140(6) 0.7946(5) 0.080(3) Uani 1.00 1 d . . .
C12 C 0.3831(8) 0.5150(6) 0.9033(6) 0.104(4) Uani 1.00 1 d . . .
C13 C 0.3997(5) 0.4489(5) 0.8505(4) 0.048(2) Uani 1.00 1 d . . .
C14 C 0.4732(5) 0.3824(4) 0.8991(4) 0.037(2) Uani 1.00 1 d . . .
C15 C 0.4555(6) 0.3175(5) 0.9398(4) 0.050(3) Uani 1.00 1 d . . .
C16 C 0.5487(5) 0.2764(4) 0.9770(4) 0.041(2) Uani 1.00 1 d . . .
C17 C 0.5711(7) 0.1995(5) 1.0263(6) 0.066(3) Uani 1.00 1 d . . .
C18 C 0.5516(9) 0.1224(6) 0.9723(7) 0.114(5) Uani 1.00 1 d . . .
C19 C 0.5094(10) 0.1945(8) 1.0761(7) 0.142(6) Uani 1.00 1 d . . .
C40 C 0.5117(5) 0.5594(5) 0.7339(4) 0.042(2) Uani 1.00 1 d . . .
C41 C 0.4647(6) 0.4865(5) 0.6940(5) 0.050(3) Uani 1.00 1 d . . .
C42 C 0.3611(8) 0.4834(8) 0.6393(5) 0.075(4) Uani 1.00 1 d . . .
C43 C 0.3015(7) 0.5511(9) 0.6195(7) 0.096(4) Uani 1.00 1 d . . .
C44 C 0.3413(9) 0.6246(7) 0.6562(7) 0.088(4) Uani 1.00 1 d . . .
C45 C 0.4490(9) 0.6281(6) 0.7143(6) 0.070(4) Uani 1.00 1 d . . .
B1 B 0.7394(6) 0.3016(4) 0.9857(4) 0.029(2) Uani 1.00 1 d . . .

loop_
_atom_site_aniso_label
_atom_site_aniso_U_11
_atom_site_aniso_U_22
_atom_site_aniso_U_33
_atom_site_aniso_U_12
_atom_site_aniso_U_13
_atom_site_aniso_U_23
Zn1 0.0281(4) 0.0265(4) 0.0348(4) 0.0006(4) 0.0121(3) 0.0023(4)
S1 0.0557(13) 0.0419(13) 0.0635(13) -0.0083(10) -0.0001(11) 0.0228(11)
F41 0.047(3) 0.063(3) 0.143(5) 0.006(3) 0.019(3) -0.043(3)
F42 0.072(4) 0.161(6) 0.086(4) -0.029(4) 0.015(3) -0.069(4)
F43 0.060(4) 0.216(9) 0.171(7) 0.013(5) -0.030(4) 0.051(7)
F44 0.101(6) 0.122(6) 0.331(12) 0.075(5) 0.079(7) 0.119(7)
F45 0.104(5) 0.043(3) 0.175(6) 0.005(3) 0.078(5) 0.014(4)
N21 0.023(3) 0.026(3) 0.042(3) -0.001(2) 0.008(2) 0.004(3)
N22 0.031(3) 0.030(3) 0.033(3) 0.001(3) 0.008(3) 0.001(3)
N31 0.028(3) 0.031(3) 0.025(3) 0.003(2) 0.008(2) 0.007(3)
N32 0.027(3) 0.027(3) 0.036(3) 0.004(2) 0.013(3) 0.002(3)
N11 0.028(3) 0.028(3) 0.045(3) 0.001(2) 0.018(3) 0.004(3)
N12 0.029(3) 0.030(3) 0.039(3) -0.004(3) 0.014(3) -0.002(3)
C21 0.53(3) 0.047(7) 0.47(3) 0.090(13) 0.46(3) 0.088(12)
C22 0.144(13) 0.111(11) 0.48(3) 0.046(9) 0.22(2) 0.14(1)
C23 0.044(5) 0.030(4) 0.066(6) -0.006(4) 0.014(4) 0.004(4)
C24 0.032(4) 0.037(4) 0.050(5) -0.007(3) 0.009(4) -0.002(4)
C25 0.043(5) 0.037(4) 0.040(4) -0.005(3) -0.002(4) -0.002(4)
C26 0.037(4) 0.035(4) 0.039(4) 0.003(3) 0.007(4) -0.000(4)
C27 0.064(6) 0.051(5) 0.043(5) -0.012(4) 0.006(4) -0.005(4)
C28 0.125(10) 0.119(10) 0.104(9) 0.026(8) 0.064(8) 0.058(8)
C29 0.055(7) 0.124(10) 0.112(9) 0.020(6) -0.004(6) 0.051(8)
C31 0.145(11) 0.077(7) 0.037(5) -0.014(7) 0.020(6) 0.003(5)
C32 0.059(6) 0.110(8) 0.077(7) -0.020(6) 0.022(5) 0.037(6)
C33 0.031(4) 0.043(4) 0.027(4) 0.005(3) 0.006(3) 0.005(3)
C34 0.029(4) 0.030(4) 0.035(4) 0.000(3) 0.010(3) -0.002(3)
C35 0.049(5) 0.037(4) 0.043(4) 0.012(4) 0.024(4) -0.003(4)
C36 0.040(4) 0.027(4) 0.037(4) 0.008(3) 0.018(3) 0.001(3)
C37 0.061(5) 0.037(5) 0.046(5) 0.014(4) 0.025(4) 0.009(4)
C39 0.126(10) 0.043(6) 0.116(9) -0.019(6) 0.016(7) 0.019(6)
C38 0.068(8) 0.076(8) 0.149(11) 0.008(6) -0.010(7) 0.060(8)
C11 0.051(6) 0.084(7) 0.076(7) -0.011(5) -0.003(5) 0.004(5)
C12 0.094(8) 0.097(8) 0.106(8) 0.037(7) 0.025(7) -0.027(7)
C13 0.035(4) 0.055(5) 0.056(5) 0.005(4) 0.020(4) 0.007(5)
C14 0.028(4) 0.038(4) 0.048(4) -0.003(3) 0.017(3) -0.007(4)
C15 0.035(5) 0.057(5) 0.066(5) -0.005(4) 0.030(4) 0.004(4)
C16 0.036(4) 0.039(4) 0.049(5) -0.011(3) 0.019(4) 0.002(4)
C17 0.048(5) 0.056(6) 0.095(7) -0.006(4) 0.030(5) 0.033(5)
C18 0.131(11) 0.050(7) 0.160(11) 0.007(7) 0.059(9) 0.040(7)
C19 0.155(13) 0.158(13) 0.154(12) 0.024(10) 0.106(11) 0.086(10)
C40 0.043(4) 0.042(4) 0.041(4) 0.020(4) 0.017(3) 0.017(4)
C41 0.033(4) 0.063(6) 0.051(5) 0.011(4) 0.015(4) -0.006(4)
C42 0.067(7) 0.107(9) 0.048(6) -0.005(7) 0.020(5) -0.023(6)
C43 0.043(6) 0.122(10) 0.096(8) 0.012(7) 0.001(6) 0.057(8)
C44 0.057(7) 0.080(8) 0.120(10) 0.026(6) 0.028(7) 0.054(7)
C45 0.092(8) 0.044(6) 0.090(7) 0.009(5) 0.051(6) 0.025(5)
B1 0.042(5) 0.024(4) 0.020(4) 0.001(3) 0.011(3) -0.000(3)

loop_
_geom_bond_atom_site_label_1
_geom_bond_atom_site_label_2
_geom_bond_distance
_geom_bond_publ_flag
_geom_bond_site_symmetry_1
_geom_bond_site_symmetry_2
Zn1 S1 2.248(2) yes . .
Zn1 N21 2.032(4) yes . .
Zn1 N31 2.024(6) yes . .
Zn1 N11 2.019(6) yes . .
S1 C40 1.739(6) yes . .
F41 C41 1.33(1) yes . .
F42 C42 1.35(1) yes . .
F43 C43 1.31(1) yes . .
F44 C44 1.33(1) yes . .
F45 C45 1.33(1) yes . .
N21 N22 1.387(7) yes . .
N21 C24 1.315(8) yes . .
N22 C26 1.360(8) yes . .
N22 B1 1.559(8) yes . .
N31 N32 1.368(7) yes . .
N31 C34 1.34(1) yes . .
N32 C36 1.357(9) yes . .
N32 B1 1.56(1) yes . .
N11 N12 1.379(7) yes . .
N11 C14 1.340(9) yes . .
N12 C16 1.35(1) yes . .
N12 B1 1.543(9) yes . .
C21 C23 1.40(2) yes . .
C22 C23 1.47(2) yes . .
C23 C24 1.50(1) yes . .
C24 C25 1.392(9) yes . .
C25 C26 1.39(1) yes . .
C26 C27 1.50(1) yes . .
C27 C28 1.51(2) yes . .
C27 C29 1.48(1) yes . .
C31 C33 1.47(1) yes . .
C32 C33 1.52(1) yes . .
C33 C34 1.51(1) yes . .
C34 C35 1.381(9) yes . .
C35 C36 1.37(1) yes . .
C36 C37 1.492(9) yes . .
C37 C39 1.49(1) yes . .
C37 C38 1.51(1) yes . .
C11 C13 1.51(1) yes . .
C12 C13 1.53(1) yes . .
C13 C14 1.504(9) yes . .
C14 C15 1.37(1) yes . .
C15 C16 1.37(1) yes . .
C16 C17 1.49(1) yes . .
C17 C18 1.55(1) yes . .
C17 C19 1.50(2) yes . .
C40 C41 1.40(1) yes . .
C40 C45 1.37(1) yes . .
C41 C42 1.39(1) yes . .
C42 C43 1.33(2) yes . .
C43 C44 1.37(2) yes . .
C44 C45 1.45(1) yes . .
